data_2207675
loop_
_publ_author_name
'Cui, Jian-Zhong'
'Zhang, Dan'
'Lu, Fan-Li'
'Gao, Hong-Ling'
'Wang, Hai-Tao'

_publ_section_title
;
 <i>N</i>,<i>N</i>'-Bis(3-dimethylaminopropyl)dithiooxamide
;
_journal_coeditor_code TK6282
_journal_issue 12
_journal_name_full 'Acta Crystallographica Section E'
_journal_page_first o4011
_journal_page_last o4012
_journal_paper_doi 10.1107/S1600536805035828
_journal_volume 61
_journal_year 2005
_chemical_formula_iupac 'C12 H26 N4 S2'
_chemical_formula_moiety 'C12 H26 N4 S2'
_chemical_formula_sum 'C12 H26 N4 S2'
_chemical_formula_weight 290.49
_chemical_melting_point 316
_chemical_name_systematic
;
N,N'-Bis(2-dimethylaminopropyl)dithiooxamide
;
_space_group_IT_number 135
_symmetry_cell_setting tetragonal
_symmetry_space_group_name_Hall '-P 4c 2ab'
_symmetry_space_group_name_H-M 'P 42/m b c'
_atom_sites_solution_hydrogens geom
_atom_sites_solution_primary direct
_atom_sites_solution_secondary difmap
_cell_angle_alpha 90
_cell_angle_beta 90
_cell_angle_gamma 90
_cell_formula_units_Z 4
_cell_length_a 14.4361(19)
_cell_length_b 14.4361(19)
_cell_length_c 8.2304(15)
_cell_measurement_reflns_used 2361
_cell_measurement_temperature 294(2)
_cell_measurement_theta_max 26.2
_cell_measurement_theta_min 2.8
_cell_volume 1715.2(4)
_computing_cell_refinement SMART
_computing_data_collection 'SMART (Bruker, 1997)'
_computing_data_reduction 'SAINT (Bruker, 1997)'
_computing_molecular_graphics 'SHELXTL (Bruker, 1997)'
_computing_publication_material SHELXTL
_computing_structure_refinement 'SHELXL97 (Sheldrick, 1997)'
_computing_structure_solution 'SHELXS97 (Sheldrick, 1997)'
_diffrn_ambient_temperature 294(2)
_diffrn_measured_fraction_theta_full 0.999
_diffrn_measured_fraction_theta_max 0.999
_diffrn_measurement_device_type 'Bruker SMART CCD area-detector'
_diffrn_measurement_method '\f and \w'
_diffrn_radiation_monochromator graphite
_diffrn_radiation_source 'fine-focus sealed tube'
_diffrn_radiation_type MoK\a
_diffrn_radiation_wavelength 0.71073
_diffrn_reflns_av_R_equivalents 0.046
_diffrn_reflns_av_sigmaI/netI 0.025
_diffrn_reflns_limit_h_max 17
_diffrn_reflns_limit_h_min -18
_diffrn_reflns_limit_k_max 12
_diffrn_reflns_limit_k_min -18
_diffrn_reflns_limit_l_max 10
_diffrn_reflns_limit_l_min -8
_diffrn_reflns_number 8983
_diffrn_reflns_theta_full 26.4
_diffrn_reflns_theta_max 26.4
_diffrn_reflns_theta_min 2.0
_diffrn_standards_decay_% 0
_diffrn_standards_number 0
_exptl_absorpt_coefficient_mu 0.302
_exptl_absorpt_correction_T_max 0.959
_exptl_absorpt_correction_T_min 0.921
_exptl_absorpt_correction_type multi-scan
_exptl_absorpt_process_details '(SADABS; Sheldrick, 1996)'
_exptl_crystal_colour orange
_exptl_crystal_density_diffrn 1.125
_exptl_crystal_density_method 'not measured'
_exptl_crystal_description Block
_exptl_crystal_F_000 632
_exptl_crystal_size_max 0.24
_exptl_crystal_size_mid 0.20
_exptl_crystal_size_min 0.14
_refine_diff_density_max 0.18
_refine_diff_density_min -0.24
_refine_ls_extinction_coef 0.067(6)
_refine_ls_extinction_expression Fc^*^=kFc[1+0.001xFc^2^\l^3^/sin(2\q)]^-1/4^
_refine_ls_extinction_method SHELXL97
_refine_ls_goodness_of_fit_ref 1.04
_refine_ls_hydrogen_treatment constr
_refine_ls_matrix_type full
_refine_ls_number_parameters 57
_refine_ls_number_reflns 953
_refine_ls_number_restraints 3
_refine_ls_restrained_S_all 1.10
_refine_ls_R_factor_all 0.081
_refine_ls_R_factor_gt 0.045
_refine_ls_shift/su_max 0.000
_refine_ls_shift/su_mean 0.000
_refine_ls_structure_factor_coef Fsqd
_refine_ls_weighting_details 'calc w = 1/[\s^2^(Fo^2^)+(0.0532P)^2^+1.1916P] where P = (Fo^2^+2Fc^2^)/3'
_refine_ls_weighting_scheme calc
_refine_ls_wR_factor_gt 0.115
_refine_ls_wR_factor_ref 0.151
_reflns_number_gt 599
_reflns_number_total 953
_reflns_threshold_expression I>2\s(I)
_cod_data_source_file tk6282.cif
_cod_data_source_block I
_cod_depositor_comments
;
The following automatic conversions were performed:
'_symmetry_cell_setting' value 'Tetragonal' changed to 'tetragonal'
according to '/home/saulius/struct/CIF-dictionaries/cif_core.dic'
dictionary named 'cif_core.dic' version 2.4.1 from 2010-06-29.

Automatic conversion script
Id: cif_fix_enum 1527 2010-12-29 10:47:43Z saulius 

The following automatic conversions were performed:

'_symmetry_cell_setting' value 'Tetragonal' changed to 'tetragonal'
according to /home/saulius/struct/CIF-dictionaries/cif_core.dic
dictionary named 'cif_core.dic' version 2.4.1 from 2010-06-29.

Automatic conversion script
Id: cif_fix_values 1715 2011-07-08 13:25:40Z adriana 
;
_cod_original_sg_symbol_H-M 'P 4 2/mbc'
_cod_database_code 2207675
_cod_database_fobs_code 2207675

loop_
_symmetry_equiv_pos_as_xyz
'x, y, z'
'-y, x, z+1/2'
'-x, -y, z'
'y, -x, z+1/2'
'x+1/2, -y+1/2, -z'
'y+1/2, x+1/2, -z+1/2'
'-x+1/2, y+1/2, -z'
'-y+1/2, -x+1/2, -z+1/2'
'-x, -y, -z'
'y, -x, -z-1/2'
'x, y, -z'
'-y, x, -z-1/2'
'-x-1/2, y-1/2, z'
'-y-1/2, -x-1/2, z-1/2'
'x-1/2, -y-1/2, z'
'y-1/2, x-1/2, z-1/2'

loop_
_atom_site_label
_atom_site_fract_x
_atom_site_fract_y
_atom_site_fract_z
_atom_site_U_iso_or_equiv
_atom_site_adp_type
_atom_site_calc_flag
_atom_site_refinement_flags
_atom_site_occupancy
_atom_site_type_symbol
S1 0.12816(8) -0.07804(8) 0.5 0.0911(6) Uani d S 1 S
N1 0.0745(2) 0.0964(2) 0.5 0.0723(11) Uani d S 1 N
H1A 0.0285 0.1366 0.5 0.087 Uiso d SR 1 H
N2 0.0220(2) 0.2868(2) 0.5 0.0723(10) Uani d SD 1 N
C1 0.0522(2) 0.0088(3) 0.5 0.0594(9) Uani d S 1 C
C2 0.1689(3) 0.1308(3) 0.5 0.1011(18) Uani d SD 1 C
H2A 0.2065 0.0906 0.4347 0.121 Uiso d PR 0.50 H
H2B 0.1925 0.1289 0.6090 0.121 Uiso d PR 0.50 H
C3 0.1773(4) 0.2262(3) 0.4375(8) 0.085(2) Uani d PD 0.50 C
H3A 0.1660 0.2233 0.3226 0.102 Uiso d PR 0.50 H
H3B 0.2409 0.2439 0.4508 0.102 Uiso d PR 0.50 H
C4 0.1220(3) 0.3011(3) 0.5 0.0978(17) Uani d SD 1 C
H4A 0.1413 0.3133 0.6096 0.117 Uiso d PR 0.50 H
H4B 0.1353 0.3555 0.4371 0.117 Uiso d PR 0.50 H
C5 -0.0185(3) 0.3251(4) 0.3572(6) 0.1366(18) Uani d . 1 C
H5A -0.0074 0.3906 0.3544 0.205 Uiso calc R 1 H
H5B -0.0841 0.3138 0.3579 0.205 Uiso calc R 1 H
H5C 0.0085 0.2967 0.2630 0.205 Uiso calc R 1 H

loop_
_atom_site_aniso_label
_atom_site_aniso_U_11
_atom_site_aniso_U_22
_atom_site_aniso_U_33
_atom_site_aniso_U_12
_atom_site_aniso_U_13
_atom_site_aniso_U_23
S1 0.0578(7) 0.0585(7) 0.1570(14) 0.0097(5) 0 0
N1 0.0507(17) 0.0531(18) 0.113(3) 0.0008(14) 0 0
N2 0.068(2) 0.0552(18) 0.094(3) -0.0026(15) 0 0
C1 0.0555(19) 0.0535(19) 0.069(2) 0.0052(17) 0 0
C2 0.057(2) 0.070(3) 0.177(5) -0.007(2) 0 0
C3 0.059(3) 0.070(3) 0.125(7) -0.014(3) 0.011(3) 0.000(3)
C4 0.071(3) 0.072(3) 0.150(5) -0.012(2) 0 0
C5 0.119(3) 0.161(4) 0.129(4) -0.026(3) -0.032(3) 0.038(3)

loop_
_atom_type_symbol
_atom_type_description
_atom_type_scat_dispersion_real
_atom_type_scat_dispersion_imag
_atom_type_scat_source
C C 0.0033 0.0016 ' International Tables Vol. C, Tables 4.2.6.8 and 6.1.1.4'
H H 0.0000 0.0000 ' International Tables Vol. C, Tables 4.2.6.8 and 6.1.1.4'
N N 0.0061 0.0033 ' International Tables Vol. C, Tables 4.2.6.8 and 6.1.1.4'
S S 0.1246 0.1234 ' International Tables Vol. C, Tables 4.2.6.8 and 6.1.1.4'

loop_
_geom_angle_atom_site_label_1
_geom_angle_atom_site_label_2
_geom_angle_atom_site_label_3
_geom_angle_site_symmetry_1
_geom_angle_site_symmetry_3
_geom_angle
_geom_angle_publ_flag
S1 C1 N1 . . 124.5(3) y
S1 C1 C1 . 9_556 121.7(4) y
N1 C1 C1 . 9_556 113.8(4) y
C1 N1 C2 . . 124.3(3) y
C1 N1 H1A . . 116.8 ?
C2 N1 H1A . . 118.8 ?
C4 N2 C5 . . 110.6(3) y
C5 N2 C5 . 11_556 111.2(5) y
C5 N2 C4 11_556 . 110.6(3) ?
N1 C2 C3 . . 113.4(4) ?
N1 C2 C3 . 11_556 113.4(4) ?
C3 C2 C3 . 11_556 40.9(5) ?
N1 C2 H2A . . 108.9 ?
C3 C2 H2A . . 108.9 ?
C3 C2 H2A 11_556 . 135.6 ?
N1 C2 H2B . . 108.9 ?
C3 C2 H2B . . 109.0 ?
C3 C2 H2B 11_556 . 70.9 ?
H2A C2 H2B . . 107.7 ?
C3 C3 C4 11_556 . 69.0(3) ?
C3 C3 C2 11_556 . 69.6(3) ?
C4 C3 C2 . . 122.1(4) ?
C3 C3 H3A 11_556 . 169.9 ?
C4 C3 H3A . . 106.9 ?
C2 C3 H3A . . 106.9 ?
C3 C3 H3B 11_556 . 83.4 ?
C4 C3 H3B . . 106.7 ?
C2 C3 H3B . . 106.8 ?
H3A C3 H3B . . 106.6 ?
C3 C4 C3 11_556 . 41.9(5) ?
C3 C4 N2 11_556 . 116.3(4) ?
C3 C4 N2 . . 116.3(4) ?
C3 C4 H4A 11_556 . 69.0 ?
C3 C4 H4A . . 108.3 ?
N2 C4 H4A . . 108.2 ?
C3 C4 H4B 11_556 . 134.2 ?
C3 C4 H4B . . 108.2 ?
N2 C4 H4B . . 108.2 ?
H4A C4 H4B . . 107.4 ?
N2 C5 H5A . . 109.5 ?
N2 C5 H5B . . 109.5 ?
H5A C5 H5B . . 109.5 ?
N2 C5 H5C . . 109.5 ?
H5A C5 H5C . . 109.5 ?
H5B C5 H5C . . 109.5 ?

loop_
_geom_bond_atom_site_label_1
_geom_bond_atom_site_label_2
_geom_bond_site_symmetry_2
_geom_bond_distance
_geom_bond_publ_flag
S1 C1 . 1.665(4) y
N1 C1 . 1.306(5) y
N1 C2 . 1.450(5) y
N1 H1A . 0.8820 ?
N2 C4 . 1.459(5) y
N2 C5 . 1.425(4) y
N2 C5 11_556 1.425(4) ?
C1 C1 9_556 1.527(7) ?
C2 C3 . 1.474(5) ?
C2 C3 11_556 1.474(5) ?
C2 H2A . 0.9600 ?
C2 H2B . 0.9600 ?
C3 C3 11_556 1.029(13) ?
C3 C4 . 1.439(6) ?
C3 H3A . 0.9601 ?
C3 H3B . 0.9599 ?
C4 C3 11_556 1.439(6) ?
C4 H4A . 0.9600 ?
C4 H4B . 0.9600 ?
C5 H5A . 0.9600 ?
C5 H5B . 0.9600 ?
C5 H5C . 0.9600 ?

loop_
_geom_hbond_atom_site_label_D
_geom_hbond_atom_site_label_H
_geom_hbond_atom_site_label_A
_geom_hbond_site_symmetry_A
_geom_hbond_distance_DH
_geom_hbond_distance_HA
_geom_hbond_distance_DA
_geom_hbond_angle_DHA
N1 H1A N2 . 0.88 2.17 2.851(4) 134
N1 H1A S1 9_556 0.88 2.41 2.938(3) 118

loop_
_geom_torsion_atom_site_label_1
_geom_torsion_atom_site_label_2
_geom_torsion_atom_site_label_3
_geom_torsion_atom_site_label_4
_geom_torsion_site_symmetry_1
_geom_torsion_site_symmetry_4
_geom_torsion
C2 N1 C1 C1 . 9_556 180.0
C2 N1 C1 S1 . . 0.0
C1 N1 C2 C3 . . 157.6(3)
C1 N1 C2 C3 . 11_556 -157.6(3)
N1 C2 C3 C3 . 11_556 99.3(2)
N1 C2 C3 C4 . . 52.4(6)
C3 C2 C3 C4 11_556 . -46.8(5)
C2 C3 C4 C3 . 11_556 47.0(5)
C3 C3 C4 N2 11_556 . -100.9(2)
C2 C3 C4 N2 . . -53.8(6)
C5 N2 C4 C3 . 11_556 -141.7(4)
C5 N2 C4 C3 11_556 11_556 94.7(5)
C5 N2 C4 C3 . . -94.7(5)
C5 N2 C4 C3 11_556 . 141.7(4)
